data_4068098
loop_
_publ_author_name
'Ortiz de la Tabla, Laura'
'Matas, Inmaculada'
'Palma, Pilar'
'\'Alvarez, Eleuterio'
'C\'ampora, Juan'

_publ_section_title
;
 Nickel and Palladium Complexes with New Phosphinito-Imine Ligands and
 Their Application as Ethylene Oligomerization Catalysts
;
_journal_issue 3
_journal_name_full Organometallics
_journal_page_first 1006
_journal_paper_doi 10.1021/om201088y
_journal_volume 31
_journal_year 2012
_chemical_formula_moiety 'C20 H34 Cl2 N O P Pd'
_chemical_formula_sum 'C20 H34 Cl2 N O P Pd'
_chemical_formula_weight 512.75
_chemical_name_systematic
; 
 ? 
;
_space_group_IT_number 14
_symmetry_cell_setting monoclinic
_symmetry_space_group_name_Hall '-P 2ybc'
_symmetry_space_group_name_H-M 'P 1 21/c 1'
_atom_sites_solution_hydrogens geom
_atom_sites_solution_primary direct
_atom_sites_solution_secondary difmap
_audit_creation_method SHELXL-97
_cell_angle_alpha 90.00
_cell_angle_beta 122.881(3)
_cell_angle_gamma 90.00
_cell_formula_units_Z 4
_cell_length_a 10.884(2)
_cell_length_b 14.625(3)
_cell_length_c 17.988(4)
_cell_measurement_reflns_used 1003
_cell_measurement_temperature 298(2)
_cell_measurement_theta_max 23.27
_cell_measurement_theta_min 2.39
_cell_volume 2404.6(9)
_computing_cell_refinement 'SAINT+ v. 6.04 (Bruker-AXS, 2001)'
_computing_data_collection 'SMART v. 5.625 (Bruker-AXS, 2001)'
_computing_data_reduction 'SAINT+ v. 6.04 (Bruker-AXS, 2001)'
_computing_molecular_graphics 'xp program, SHELXTL v. 6.10, BRUKER, 2000'
_computing_publication_material 'XCIF program, SHELXTL v. 6.10, Bruker, 2000'
_computing_structure_refinement 'SHELXL-97 (Sheldrick, 1997)'
_computing_structure_solution 'SHELXS-97 (Sheldrick, 1990)'
_diffrn_ambient_temperature 298(2)
_diffrn_detector_area_resol_mean 8.26
_diffrn_measured_fraction_theta_full 0.999
_diffrn_measured_fraction_theta_max 0.999
_diffrn_measurement_device_type
;
 Bruker-AXS APEX CCD area detector
;
_diffrn_measurement_method 'phi and omega scans with narrow frames'
_diffrn_radiation_monochromator graphite
_diffrn_radiation_source 'fine-focus sealed tube'
_diffrn_radiation_type MoK\a
_diffrn_radiation_wavelength 0.71073
_diffrn_reflns_av_R_equivalents 0.0275
_diffrn_reflns_av_sigmaI/netI 0.0169
_diffrn_reflns_limit_h_max 12
_diffrn_reflns_limit_h_min -12
_diffrn_reflns_limit_k_max 16
_diffrn_reflns_limit_k_min -16
_diffrn_reflns_limit_l_max 19
_diffrn_reflns_limit_l_min -19
_diffrn_reflns_number 20505
_diffrn_reflns_theta_full 25.28
_diffrn_reflns_theta_max 25.28
_diffrn_reflns_theta_min 1.94
_diffrn_standards_decay_% 0
_exptl_absorpt_coefficient_mu 1.070
_exptl_absorpt_correction_T_max 0.7125
_exptl_absorpt_correction_T_min 0.6062
_exptl_absorpt_correction_type multi-scan
_exptl_absorpt_process_details
; 
 SADABS v. 2.03: Area-Detector Absorption Correction.
 (1997-2001) Bruker-AXS within SAINT+ package, v. 6.04
;
_exptl_crystal_colour yellow
_exptl_crystal_density_diffrn 1.416
_exptl_crystal_density_method 'not measured'
_exptl_crystal_description prism
_exptl_crystal_F_000 1056
_exptl_crystal_size_max 0.52
_exptl_crystal_size_mid 0.41
_exptl_crystal_size_min 0.34
_refine_diff_density_max 0.363
_refine_diff_density_min -0.291
_refine_diff_density_rms 0.060
_refine_ls_extinction_method none
_refine_ls_goodness_of_fit_ref 1.042
_refine_ls_hydrogen_treatment constr
_refine_ls_matrix_type full
_refine_ls_number_parameters 235
_refine_ls_number_reflns 4160
_refine_ls_number_restraints 0
_refine_ls_restrained_S_all 1.042
_refine_ls_R_factor_all 0.0266
_refine_ls_R_factor_gt 0.0231
_refine_ls_shift/su_max 0.002
_refine_ls_shift/su_mean 0.000
_refine_ls_structure_factor_coef Fsqd
_refine_ls_weighting_details 'calc w=1/[\s^2^(Fo^2^)+(0.0368P)^2^+0.7700P] where P=(Fo^2^+2Fc^2^)/3'
_refine_ls_weighting_scheme calc
_refine_ls_wR_factor_gt 0.0615
_refine_ls_wR_factor_ref 0.0628
_reflns_number_gt 3093
_reflns_number_total 4160
_reflns_threshold_expression >2sigma(I)
_cod_data_source_file om201088y_si_001.cif
_cod_data_source_block 10
_cod_depositor_comments
;
The following automatic conversions were performed:

'_symmetry_cell_setting' value 'Monoclinic' changed to 'monoclinic'
according to /home/saulius/struct/CIF-dictionaries/cif_core.dic
dictionary named 'cif_core.dic' version 2.4.1 from 2010-06-29.

Automatic conversion script
Id: cif_fix_values 1715 2011-07-08 13:25:40Z adriana 
;
_cod_original_cell_volume 2404.5(8)
_cod_original_sg_symbol_H-M P2(1)/c
_cod_database_code 4068098

loop_
_symmetry_equiv_pos_as_xyz
'x, y, z'
'-x, y+1/2, -z+1/2'
'-x, -y, -z'
'x, -y-1/2, z-1/2'

loop_
_atom_site_label
_atom_site_type_symbol
_atom_site_fract_x
_atom_site_fract_y
_atom_site_fract_z
_atom_site_U_iso_or_equiv
_atom_site_adp_type
_atom_site_occupancy
_atom_site_symmetry_multiplicity
_atom_site_calc_flag
_atom_site_refinement_flags
Pd1 Pd 0.057137(19) 0.771033(14) 0.048918(12) 0.03834(9) Uani 1 1 d .
Cl1 Cl 0.19628(8) 0.81041(7) -0.00672(5) 0.0691(2) Uani 1 1 d .
Cl2 Cl -0.14703(8) 0.72825(6) -0.09006(5) 0.0621(2) Uani 1 1 d .
P1 P 0.23824(8) 0.81196(6) 0.17882(4) 0.04964(19) Uani 1 1 d .
O1 O 0.16906(19) 0.79761(13) 0.24119(11) 0.0500(5) Uani 1 1 d .
N1 N -0.0397(2) 0.74652(13) 0.11829(14) 0.0369(5) Uani 1 1 d .
C1 C -0.1912(3) 0.71746(17) 0.07660(17) 0.0392(6) Uani 1 1 d .
C2 C -0.2247(3) 0.62527(18) 0.05699(18) 0.0464(6) Uani 1 1 d .
C3 C -0.3700(3) 0.6004(2) 0.0206(2) 0.0628(8) Uani 1 1 d .
H3 H -0.3965 0.5393 0.0079 0.075 Uiso 1 1 d R
C4 C -0.4747(3) 0.6641(2) 0.0031(2) 0.0677(9) Uani 1 1 d .
H4 H -0.5707 0.6456 -0.0201 0.081 Uiso 1 1 d R
C5 C -0.4394(3) 0.7547(2) 0.0196(2) 0.0588(8) Uani 1 1 d .
H5 H -0.5124 0.7973 0.0055 0.071 Uiso 1 1 d R
C6 C -0.2961(3) 0.78422(18) 0.05693(18) 0.0459(7) Uani 1 1 d .
C7 C -0.2598(3) 0.8854(2) 0.0711(2) 0.0642(8) Uani 1 1 d .
H7 H -0.1531 0.8912 0.1087 0.077 Uiso 1 1 d R
C8 C -0.3099(5) 0.9294(3) -0.0181(3) 0.1107(15) Uani 1 1 d .
H8A H -0.2599 0.9013 -0.0426 0.166 Uiso 1 1 d R
H8B H -0.2878 0.9935 -0.0097 0.166 Uiso 1 1 d R
H8C H -0.4135 0.9211 -0.0578 0.166 Uiso 1 1 d R
C9 C -0.3237(4) 0.9351(3) 0.1165(3) 0.0981(13) Uani 1 1 d .
H9A H -0.4285 0.9318 0.0804 0.147 Uiso 1 1 d R
H9B H -0.2936 0.9980 0.1254 0.147 Uiso 1 1 d R
H9C H -0.2891 0.9069 0.1728 0.147 Uiso 1 1 d R
C10 C -0.1102(3) 0.55540(19) 0.0733(2) 0.0591(8) Uani 1 1 d .
H10 H -0.0308 0.5886 0.0747 0.071 Uiso 1 1 d R
C11 C -0.1673(4) 0.4841(2) -0.0012(3) 0.0979(14) Uani 1 1 d .
H11A H -0.2441 0.4490 -0.0039 0.147 Uiso 1 1 d R
H11B H -0.0888 0.4442 0.0104 0.147 Uiso 1 1 d R
H11C H -0.2046 0.5147 -0.0567 0.147 Uiso 1 1 d R
C12 C -0.0449(5) 0.5084(3) 0.1618(3) 0.1116(15) Uani 1 1 d .
H12A H -0.0045 0.5535 0.2080 0.167 Uiso 1 1 d R
H12B H 0.0311 0.4675 0.1710 0.167 Uiso 1 1 d R
H12C H -0.1195 0.4745 0.1628 0.167 Uiso 1 1 d R
C13 C 0.0331(3) 0.76344(18) 0.20155(18) 0.0424(6) Uani 1 1 d .
C14 C -0.0152(4) 0.7500(2) 0.2638(2) 0.0583(8) Uani 1 1 d .
H14A H -0.0284 0.8085 0.2828 0.087 Uiso 1 1 d R
H14B H 0.0575 0.7159 0.3143 0.087 Uiso 1 1 d R
H14C H -0.1061 0.7172 0.2346 0.087 Uiso 1 1 d R
C15 C 0.2877(4) 0.9320(3) 0.1939(2) 0.0753(10) Uani 1 1 d .
H15 H 0.3373 0.9435 0.1628 0.090 Uiso 1 1 d R
C16 C 0.3945(5) 0.9580(3) 0.2904(3) 0.1230(18) Uani 1 1 d .
H16A H 0.4120 1.0227 0.2948 0.184 Uiso 1 1 d R
H16B H 0.4850 0.9260 0.3127 0.184 Uiso 1 1 d R
H16C H 0.3541 0.9415 0.3245 0.184 Uiso 1 1 d R
C17 C 0.1503(5) 0.9907(3) 0.1494(3) 0.0971(13) Uani 1 1 d .
H17A H 0.0982 0.9814 0.1779 0.146 Uiso 1 1 d R
H17B H 0.0890 0.9739 0.0881 0.146 Uiso 1 1 d R
H17C H 0.1770 1.0540 0.1538 0.146 Uiso 1 1 d R
C18 C 0.4025(4) 0.7403(3) 0.2401(2) 0.0798(11) Uani 1 1 d .
H18 H 0.4569 0.7606 0.3020 0.096 Uiso 1 1 d R
C19 C 0.5020(5) 0.7531(4) 0.2059(3) 0.136(2) Uani 1 1 d .
H19A H 0.5901 0.7184 0.2417 0.203 Uiso 1 1 d R
H19B H 0.5259 0.8167 0.2087 0.203 Uiso 1 1 d R
H19C H 0.4527 0.7325 0.1457 0.203 Uiso 1 1 d R
C20 C 0.3578(5) 0.6412(3) 0.2386(3) 0.1107(15) Uani 1 1 d .
H20A H 0.3025 0.6195 0.1787 0.166 Uiso 1 1 d R
H20B H 0.2988 0.6376 0.2633 0.166 Uiso 1 1 d R
H20C H 0.4437 0.6042 0.2730 0.166 Uiso 1 1 d R

loop_
_atom_site_aniso_label
_atom_site_aniso_U_11
_atom_site_aniso_U_22
_atom_site_aniso_U_33
_atom_site_aniso_U_23
_atom_site_aniso_U_13
_atom_site_aniso_U_12
Pd1 0.03286(13) 0.05201(15) 0.03195(13) -0.00037(8) 0.01875(10) -0.00330(9)
Cl1 0.0546(5) 0.1146(7) 0.0506(4) -0.0070(4) 0.0367(4) -0.0211(5)
Cl2 0.0452(4) 0.0979(6) 0.0378(4) -0.0096(4) 0.0190(3) -0.0133(4)
P1 0.0383(4) 0.0738(5) 0.0360(4) -0.0047(3) 0.0196(3) -0.0138(4)
O1 0.0435(11) 0.0710(12) 0.0341(10) -0.0043(9) 0.0202(9) -0.0130(9)
N1 0.0358(12) 0.0415(12) 0.0365(13) 0.0009(9) 0.0217(10) -0.0018(9)
C1 0.0347(14) 0.0498(16) 0.0394(14) 0.0007(11) 0.0243(12) -0.0033(12)
C2 0.0470(16) 0.0473(16) 0.0556(16) -0.0040(13) 0.0348(14) -0.0070(13)
C3 0.0568(19) 0.0569(18) 0.089(2) -0.0149(16) 0.0486(18) -0.0186(16)
C4 0.0430(17) 0.082(2) 0.087(2) -0.0176(19) 0.0410(17) -0.0169(17)
C5 0.0444(18) 0.068(2) 0.073(2) -0.0014(16) 0.0372(17) 0.0046(15)
C6 0.0424(16) 0.0510(17) 0.0512(16) -0.0012(12) 0.0301(14) 0.0006(12)
C7 0.0527(18) 0.0526(18) 0.092(2) 0.0020(17) 0.0427(18) 0.0074(15)
C8 0.164(4) 0.066(2) 0.144(4) 0.031(3) 0.111(4) 0.021(3)
C9 0.105(3) 0.075(2) 0.118(3) -0.022(2) 0.062(3) 0.011(2)
C10 0.0574(18) 0.0428(16) 0.088(2) -0.0019(15) 0.0465(18) -0.0037(14)
C11 0.088(3) 0.074(2) 0.156(4) -0.044(3) 0.081(3) -0.016(2)
C12 0.132(4) 0.090(3) 0.132(4) 0.045(3) 0.084(3) 0.047(3)
C13 0.0444(16) 0.0446(15) 0.0429(17) 0.0039(12) 0.0268(14) -0.0011(12)
C14 0.063(2) 0.077(2) 0.0450(17) 0.0005(14) 0.0360(16) -0.0096(16)
C15 0.085(2) 0.085(2) 0.065(2) -0.0165(18) 0.047(2) -0.043(2)
C16 0.138(4) 0.136(4) 0.078(3) -0.042(3) 0.048(3) -0.088(3)
C17 0.143(4) 0.068(2) 0.102(3) -0.008(2) 0.080(3) -0.023(3)
C18 0.0400(18) 0.142(4) 0.0464(19) 0.005(2) 0.0162(16) 0.005(2)
C19 0.050(2) 0.269(7) 0.090(3) 0.021(4) 0.039(2) 0.028(3)
C20 0.089(3) 0.109(4) 0.108(3) 0.024(3) 0.037(3) 0.037(3)

loop_
_atom_type_symbol
_atom_type_description
_atom_type_scat_dispersion_real
_atom_type_scat_dispersion_imag
_atom_type_scat_source
C C 0.0033 0.0016 'International Tables Vol C Tables 4.2.6.8 and 6.1.1.4'
H H 0.0000 0.0000 'International Tables Vol C Tables 4.2.6.8 and 6.1.1.4'
N N 0.0061 0.0033 'International Tables Vol C Tables 4.2.6.8 and 6.1.1.4'
O O 0.0106 0.0060 'International Tables Vol C Tables 4.2.6.8 and 6.1.1.4'
P P 0.1023 0.0942 'International Tables Vol C Tables 4.2.6.8 and 6.1.1.4'
Cl Cl 0.1484 0.1585 'International Tables Vol C Tables 4.2.6.8 and 6.1.1.4'
Pd Pd -0.9988 1.0072 'International Tables Vol C Tables 4.2.6.8 and 6.1.1.4'

loop_
_geom_angle_atom_site_label_1
_geom_angle_atom_site_label_2
_geom_angle_atom_site_label_3
_geom_angle
N1 Pd1 P1 81.94(6)
N1 Pd1 Cl1 170.17(6)
P1 Pd1 Cl1 88.38(3)
N1 Pd1 Cl2 95.66(6)
P1 Pd1 Cl2 177.33(3)
Cl1 Pd1 Cl2 93.98(3)
O1 P1 C15 103.11(13)
O1 P1 C18 99.90(13)
C15 P1 C18 110.47(19)
O1 P1 Pd1 102.22(7)
C15 P1 Pd1 116.80(12)
C18 P1 Pd1 120.59(13)
C13 O1 P1 117.32(16)
C13 N1 C1 117.9(2)
C13 N1 Pd1 118.65(17)
C1 N1 Pd1 123.30(16)
C2 C1 C6 123.3(2)
C2 C1 N1 118.8(2)
C6 C1 N1 117.9(2)
C3 C2 C1 116.5(3)
C3 C2 C10 121.4(2)
C1 C2 C10 122.1(2)
C4 C3 C2 121.4(3)
C4 C3 H3 119.3
C2 C3 H3 119.3
C5 C4 C3 120.6(3)
C5 C4 H4 119.7
C3 C4 H4 119.7
C4 C5 C6 121.0(3)
C4 C5 H5 119.5
C6 C5 H5 119.5
C5 C6 C1 117.0(2)
C5 C6 C7 120.4(3)
C1 C6 C7 122.5(2)
C9 C7 C6 113.8(3)
C9 C7 C8 110.9(3)
C6 C7 C8 108.8(3)
C9 C7 H7 107.7
C6 C7 H7 107.7
C8 C7 H7 107.6
C7 C8 H8A 109.5
C7 C8 H8B 109.3
H8A C8 H8B 109.5
C7 C8 H8C 109.5
H8A C8 H8C 109.5
H8B C8 H8C 109.5
C7 C9 H9A 109.7
C7 C9 H9B 109.5
H9A C9 H9B 109.5
C7 C9 H9C 109.3
H9A C9 H9C 109.5
H9B C9 H9C 109.5
C12 C10 C2 112.2(3)
C12 C10 C11 110.3(3)
C2 C10 C11 112.9(3)
C12 C10 H10 107.1
C2 C10 H10 107.0
C11 C10 H10 107.0
C10 C11 H11A 109.6
C10 C11 H11B 109.4
H11A C11 H11B 109.5
C10 C11 H11C 109.4
H11A C11 H11C 109.5
H11B C11 H11C 109.5
C10 C12 H12A 109.4
C10 C12 H12B 109.4
H12A C12 H12B 109.5
C10 C12 H12C 109.6
H12A C12 H12C 109.5
H12B C12 H12C 109.5
N1 C13 O1 119.8(2)
N1 C13 C14 127.4(2)
O1 C13 C14 112.8(2)
C13 C14 H14A 109.4
C13 C14 H14B 109.5
H14A C14 H14B 109.5
C13 C14 H14C 109.5
H14A C14 H14C 109.5
H14B C14 H14C 109.5
C17 C15 C16 112.5(4)
C17 C15 P1 109.9(2)
C16 C15 P1 113.2(3)
C17 C15 H15 106.9
C16 C15 H15 106.9
P1 C15 H15 106.9
C15 C16 H16A 109.6
C15 C16 H16B 109.3
H16A C16 H16B 109.5
C15 C16 H16C 109.6
H16A C16 H16C 109.5
H16B C16 H16C 109.5
C15 C17 H17A 109.6
C15 C17 H17B 109.3
H17A C17 H17B 109.5
C15 C17 H17C 109.5
H17A C17 H17C 109.5
H17B C17 H17C 109.5
C19 C18 C20 113.6(4)
C19 C18 P1 111.2(3)
C20 C18 P1 109.5(2)
C19 C18 H18 107.4
C20 C18 H18 107.4
P1 C18 H18 107.4
C18 C19 H19A 109.6
C18 C19 H19B 109.3
H19A C19 H19B 109.5
C18 C19 H19C 109.5
H19A C19 H19C 109.5
H19B C19 H19C 109.5
C18 C20 H20A 109.5
C18 C20 H20B 109.4
H20A C20 H20B 109.5
C18 C20 H20C 109.5
H20A C20 H20C 109.5
H20B C20 H20C 109.5

loop_
_geom_bond_atom_site_label_1
_geom_bond_atom_site_label_2
_geom_bond_distance
Pd1 N1 2.056(2)
Pd1 P1 2.1685(8)
Pd1 Cl1 2.2960(8)
Pd1 Cl2 2.3552(8)
P1 O1 1.6694(18)
P1 C15 1.813(4)
P1 C18 1.836(4)
O1 C13 1.342(3)
N1 C13 1.282(3)
N1 C1 1.456(3)
C1 C2 1.391(4)
C1 C6 1.394(4)
C2 C3 1.391(4)
C2 C10 1.512(4)
C3 C4 1.370(4)
C3 H3 0.9300
C4 C5 1.367(4)
C4 H4 0.9300
C5 C6 1.390(4)
C5 H5 0.9300
C6 C7 1.517(4)
C7 C9 1.516(4)
C7 C8 1.527(5)
C7 H7 0.9800
C8 H8A 0.9600
C8 H8B 0.9600
C8 H8C 0.9600
C9 H9A 0.9600
C9 H9B 0.9600
C9 H9C 0.9600
C10 C12 1.512(5)
C10 C11 1.538(4)
C10 H10 0.9800
C11 H11A 0.9600
C11 H11B 0.9600
C11 H11C 0.9600
C12 H12A 0.9600
C12 H12B 0.9600
C12 H12C 0.9600
C13 C14 1.487(4)
C14 H14A 0.9600
C14 H14B 0.9600
C14 H14C 0.9600
C15 C17 1.521(5)
C15 C16 1.522(5)
C15 H15 0.9800
C16 H16A 0.9600
C16 H16B 0.9600
C16 H16C 0.9600
C17 H17A 0.9600
C17 H17B 0.9600
C17 H17C 0.9600
C18 C19 1.520(6)
C18 C20 1.525(5)
C18 H18 0.9800
C19 H19A 0.9600
C19 H19B 0.9600
C19 H19C 0.9600
C20 H20A 0.9600
C20 H20B 0.9600
C20 H20C 0.9600

loop_
_geom_torsion_atom_site_label_1
_geom_torsion_atom_site_label_2
_geom_torsion_atom_site_label_3
_geom_torsion_atom_site_label_4
_geom_torsion
N1 Pd1 P1 O1 -1.63(9)
Cl1 Pd1 P1 O1 176.66(8)
N1 Pd1 P1 C15 -113.31(15)
Cl1 Pd1 P1 C15 64.98(14)
N1 Pd1 P1 C18 107.79(15)
Cl1 Pd1 P1 C18 -73.92(14)
C15 P1 O1 C13 124.3(2)
C18 P1 O1 C13 -121.8(2)
Pd1 P1 O1 C13 2.7(2)
P1 Pd1 N1 C13 0.72(18)
Cl2 Pd1 N1 C13 -178.11(18)
P1 Pd1 N1 C1 175.85(19)
Cl2 Pd1 N1 C1 -2.98(18)
C13 N1 C1 C2 -102.6(3)
Pd1 N1 C1 C2 82.2(3)
C13 N1 C1 C6 78.5(3)
Pd1 N1 C1 C6 -96.7(2)
C6 C1 C2 C3 -3.8(4)
N1 C1 C2 C3 177.4(2)
C6 C1 C2 C10 175.6(3)
N1 C1 C2 C10 -3.3(4)
C1 C2 C3 C4 1.6(4)
C10 C2 C3 C4 -177.8(3)
C2 C3 C4 C5 1.3(5)
C3 C4 C5 C6 -2.1(5)
C4 C5 C6 C1 0.0(4)
C4 C5 C6 C7 177.3(3)
C2 C1 C6 C5 3.0(4)
N1 C1 C6 C5 -178.1(2)
C2 C1 C6 C7 -174.2(3)
N1 C1 C6 C7 4.6(4)
C5 C6 C7 C9 49.0(4)
C1 C6 C7 C9 -133.8(3)
C5 C6 C7 C8 -75.3(4)
C1 C6 C7 C8 101.9(3)
C3 C2 C10 C12 -86.0(4)
C1 C2 C10 C12 94.7(3)
C3 C2 C10 C11 39.4(4)
C1 C2 C10 C11 -140.0(3)
C1 N1 C13 O1 -174.5(2)
Pd1 N1 C13 O1 0.9(3)
C1 N1 C13 C14 5.2(4)
Pd1 N1 C13 C14 -179.4(2)
P1 O1 C13 N1 -2.6(3)
P1 O1 C13 C14 177.71(19)
O1 P1 C15 C17 -69.2(2)
C18 P1 C15 C17 -175.2(2)
Pd1 P1 C15 C17 42.0(3)
O1 P1 C15 C16 57.6(3)
C18 P1 C15 C16 -48.4(3)
Pd1 P1 C15 C16 168.8(3)
O1 P1 C18 C19 -170.6(3)
C15 P1 C18 C19 -62.5(4)
Pd1 P1 C18 C19 78.8(3)
O1 P1 C18 C20 63.0(3)
C15 P1 C18 C20 171.1(3)
Pd1 P1 C18 C20 -47.7(3)
